data_4323411
loop_
_publ_author_name
'Piotr Sobota'
'J\'ozef Utko'
'S\/lawomir Szafert'

_publ_section_title
;
 Synthesis and Molecular Structures of the Magnesium and Aluminum Adducts
 of a Niobium-Oxo Complex. X-ray Crystal Structures of
 [{NbOCl4(THF)}2Mg(THF)4] and [{NbOCl4(THF)}2AlCl(THF)3]
;
_journal_name_full 'Inorganic Chemistry'
_journal_page_first 2227
_journal_page_last 2229
_journal_paper_doi 10.1021/ic9610804
_journal_volume 36
_journal_year 1997
_chemical_formula_sum 'C40 H80 Cl8 Mg Nb2 O12'
_chemical_formula_weight 1246.77
_chemical_name_systematic
;
trans-[bis(*-O){trans-tetrachloro-tetrahydrofuran-niobium(V)}]-tetrakis(tetra-
hydrofuran)-magnesium dichloromethane(1/1)
;
_space_group_IT_number 15
_symmetry_cell_setting monoclinic
_symmetry_space_group_name_Hall '-C 2yc'
_symmetry_space_group_name_H-M 'C 1 2/c 1'
_atom_sites_solution_hydrogens geom
_atom_sites_solution_primary direct
_atom_sites_solution_secondary difmap
_audit_creation_method SHELXL
_cell_angle_alpha 90.00
_cell_angle_beta 102.97(2)
_cell_angle_gamma 90.00
_cell_formula_units_Z 4
_cell_length_a 16.943(4)
_cell_length_b 13.365(3)
_cell_length_c 26.488(6)
_cell_measurement_reflns_used 25
_cell_measurement_temperature 298(1)
_cell_measurement_theta_max 13.5
_cell_measurement_theta_min 10
_cell_volume 5845(2)
_computing_structure_refinement 'SHELXL-93 (Sheldrick, 1993)'
_computing_structure_solution 'SHELXS-86 (Sheldrick, 1990)'
_diffrn_ambient_temperature 298(1)
_diffrn_radiation_monochromator graphite
_diffrn_radiation_source 'fine-focus sealed tube'
_diffrn_radiation_type MoK\a
_diffrn_radiation_wavelength 0.71069
_diffrn_reflns_av_R_equivalents 0.0217
_diffrn_reflns_av_sigmaI/netI 0.0349
_diffrn_reflns_limit_h_max 20
_diffrn_reflns_limit_h_min 0
_diffrn_reflns_limit_k_max 13
_diffrn_reflns_limit_k_min 0
_diffrn_reflns_limit_l_max 25
_diffrn_reflns_limit_l_min -29
_diffrn_reflns_number 1453
_diffrn_reflns_theta_max 25.94
_diffrn_reflns_theta_min 2.34
_diffrn_standards_decay_% 1
_diffrn_standards_interval_count 100
_diffrn_standards_number 3
_exptl_absorpt_coefficient_mu 0.818
_exptl_absorpt_correction_type none
_exptl_crystal_density_diffrn 1.417
_exptl_crystal_F_000 2584
_exptl_crystal_size_max 1
_exptl_crystal_size_mid 0.6
_exptl_crystal_size_min 0.6
_refine_diff_density_max 0.243
_refine_diff_density_min -0.305
_refine_diff_density_rms 0.050
_refine_ls_extinction_method none
_refine_ls_goodness_of_fit_all 1.066
_refine_ls_goodness_of_fit_obs 1.066
_refine_ls_matrix_type full
_refine_ls_number_parameters 235
_refine_ls_number_reflns 1414
_refine_ls_number_restraints 15
_refine_ls_restrained_S_all 1.059
_refine_ls_restrained_S_obs 1.059
_refine_ls_R_factor_all 0.0435
_refine_ls_R_factor_obs 0.0435
_refine_ls_shift/esd_max -0.037
_refine_ls_shift/esd_mean 0.004
_refine_ls_structure_factor_coef Fsqd
_refine_ls_weighting_details 'w=1/[\s^2^(Fo^2^)+(0.0827P)^2^+10.0790P] where P=(Fo^2^+2Fc^2^)/3'
_refine_ls_weighting_scheme calc
_refine_ls_wR_factor_all 0.1141
_refine_ls_wR_factor_obs 0.1141
_reflns_number_observed 1414
_reflns_number_total 1414
_reflns_observed_criterion >2sigma(I)
_cod_data_source_file ic9610804_1.cif
_cod_data_source_block compund_1_[{bOCl4(THF)}2(Mg(THF)4)CH2Cl2]
_cod_depositor_comments
;
The following automatic conversions were performed:

'_refine_ls_weighting_scheme' value 'calc
w=1/[\s^2^(Fo^2^)+(0.0827P)^2^+10.0790P] where P=(Fo^2^+2Fc^2^)/3'
was changed to 'calc'. New tag '_refine_ls_weighting_details' was
created. The value of the new tag was set to
'w=1/[\s^2^(Fo^2^)+(0.0827P)^2^+10.0790P] where P=(Fo^2^+2Fc^2^)/3'.

Automatic conversion script
Id: cif_fix_values 3143 2015-03-26 13:38:13Z robertas 
;
_cod_original_cell_volume 5845.0(23)
_cod_database_code 4323411

loop_
_symmetry_equiv_pos_as_xyz
'x, y, z'
'-x, y, -z+1/2'
'x+1/2, y+1/2, z'
'-x+1/2, y+1/2, -z+1/2'
'-x, -y, -z'
'x, -y, z-1/2'
'-x+1/2, -y+1/2, -z'
'x+1/2, -y+1/2, z-1/2'

loop_
_atom_site_aniso_label
_atom_site_aniso_U_11
_atom_site_aniso_U_22
_atom_site_aniso_U_33
_atom_site_aniso_U_23
_atom_site_aniso_U_13
_atom_site_aniso_U_12
Nb 0.0543(5) 0.0640(6) 0.0701(6) 0.0016(6) 0.0158(4) -0.0034(5)
Mg 0.050(2) 0.055(2) 0.072(3) 0.000 0.025(2) 0.000
Cl1 0.091(2) 0.118(3) 0.083(2) -0.010(2) 0.039(2) -0.010(2)
Cl2 0.078(2) 0.068(2) 0.119(2) -0.007(2) 0.022(2) -0.0131(14)
Cl3 0.069(2) 0.096(2) 0.105(2) 0.008(2) 0.037(2) 0.0124(15)
Cl4 0.111(2) 0.071(2) 0.099(2) 0.019(2) 0.023(2) 0.001(2)
O1 0.060(4) 0.052(3) 0.075(4) 0.000(4) 0.022(3) -0.008(3)
O3 0.080(5) 0.108(6) 0.099(6) 0.020(6) 0.004(4) -0.002(5)
O5 0.087(5) 0.078(5) 0.062(5) -0.005(4) 0.025(4) -0.030(4)
O6 0.063(4) 0.053(4) 0.113(6) -0.031(4) 0.034(4) -0.004(3)
C1 0.216(31) 0.240(32) 0.282(37) -0.015(26) -0.047(28) -0.072(26)
C2 0.152(21) 0.268(36) 0.269(36) 0.048(27) -0.093(24) 0.045(23)
C3 0.145(19) 0.228(25) 0.125(16) 0.090(15) -0.043(14) -0.001(16)
C4 0.233(32) 0.358(40) 0.121(18) 0.105(21) -0.035(18) -0.097(25)
C5 0.114(10) 0.123(11) 0.095(11) -0.001(8) 0.030(8) -0.062(9)
C6 0.137(15) 0.146(13) 0.131(14) 0.044(11) 0.011(11) -0.047(11)
C7 0.179(16) 0.121(13) 0.104(11) -0.011(10) 0.027(11) -0.026(12)
C8 0.096(9) 0.099(9) 0.099(9) -0.002(7) 0.019(8) -0.061(8)
C9 0.067(7) 0.131(12) 0.157(12) -0.086(10) 0.044(8) 0.000(8)
C10 0.076(9) 0.133(13) 0.281(24) -0.075(15) 0.068(13) 0.001(9)
C11 0.145(14) 0.117(12) 0.236(21) -0.110(14) 0.071(14) 0.000(12)
C12 0.092(9) 0.075(9) 0.167(14) -0.057(9) 0.018(9) -0.008(7)

loop_
_atom_site_label
_atom_site_type_symbol
_atom_site_fract_x
_atom_site_fract_y
_atom_site_fract_z
_atom_site_U_iso_or_equiv
_atom_site_thermal_displace_type
_atom_site_occupancy
_atom_site_calc_flag
_atom_site_refinement_flags
_atom_site_disorder_group
Nb Nb 0.31666(5) 0.37950(8) 0.13496(4) 0.0625(3) Uani 1 d . .
Mg Mg 0.5000 0.3792(3) 0.2500 0.0572(10) Uani 1 d S .
Cl1 Cl 0.3904(2) 0.3601(3) 0.06960(12) 0.0943(10) Uani 1 d . .
Cl2 Cl 0.2904(2) 0.2056(2) 0.13178(13) 0.0883(9) Uani 1 d . .
Cl3 Cl 0.2135(2) 0.4005(2) 0.18215(13) 0.0870(9) Uani 1 d . .
Cl4 Cl 0.3129(2) 0.5539(2) 0.11969(13) 0.0938(10) Uani 1 d . .
O1 O 0.3982(4) 0.3778(5) 0.1864(2) 0.061(2) Uani 1 d . .
O3 O 0.2060(5) 0.3812(7) 0.0634(3) 0.098(2) Uani 1 d D .
O5 O 0.5548(4) 0.4884(5) 0.2146(3) 0.074(2) Uani 1 d . .
O6 O 0.5551(4) 0.2693(5) 0.2141(3) 0.074(2) Uani 1 d . .
C1 C 0.1292(9) 0.3270(17) 0.0575(12) 0.262(16) Uani 1 d D .
H1 H 0.1111(9) 0.3168(17) 0.0938(12) 0.315 Uiso 1 d R .
H11 H 0.1349(9) 0.2551(17) 0.0401(12) 0.315 Uiso 1 d R .
C2 C 0.0727(13) 0.3938(22) 0.0245(11) 0.252(16) Uani 1 d D .
H2 H 0.0472(13) 0.4484(22) 0.0463(11) 0.302 Uiso 1 d R .
H21 H 0.0238(13) 0.3513(22) 0.0009(11) 0.302 Uiso 1 d R .
C3 C 0.1194(13) 0.4338(20) -0.0105(9) 0.178(10) Uani 1 d D .
H3 H 0.1034(13) 0.5121(20) -0.0147(9) 0.213 Uiso 1 d R .
H31 H 0.1069(13) 0.4001(20) -0.0485(9) 0.213 Uiso 1 d R .
C4 C 0.2051(12) 0.4276(23) 0.0132(6) 0.249(16) Uani 1 d D .
H4 H 0.2356(12) 0.3808(23) -0.0097(6) 0.299 Uiso 1 d R .
H41 H 0.2348(12) 0.4996(23) 0.0187(6) 0.299 Uiso 1 d R .
C5 C 0.5477(9) 0.4979(11) 0.1581(5) 0.109(5) Uani 1 d . .
H5 H 0.4887(9) 0.5254(11) 0.1390(5) 0.131 Uiso 1 d R .
H51 H 0.5567(9) 0.4252(11) 0.1425(5) 0.131 Uiso 1 d R .
C6 C 0.6058(11) 0.5763(13) 0.1478(7) 0.141(6) Uani 1 d . .
H6 H 0.5907(11) 0.6135(13) 0.1107(7) 0.169 Uiso 1 d R .
H61 H 0.6640(11) 0.5402(13) 0.1527(7) 0.169 Uiso 1 d R .
C7 C 0.6244(12) 0.6363(13) 0.2021(6) 0.136(6) Uani 1 d . .
H7 H 0.5708(12) 0.6827(13) 0.1945(6) 0.163 Uiso 1 d R .
H71 H 0.6781(12) 0.6819(13) 0.2136(6) 0.163 Uiso 1 d R .
C8 C 0.6023(8) 0.5716(10) 0.2404(5) 0.099(4) Uani 1 d . .
H8 H 0.6625(8) 0.5437(10) 0.2566(5) 0.118 Uiso 1 d R .
H81 H 0.5766(8) 0.5984(10) 0.2717(5) 0.118 Uiso 1 d R .
C9 C 0.6391(7) 0.2592(12) 0.2167(6) 0.115(5) Uani 1 d . .
H9 H 0.6710(7) 0.2298(12) 0.2536(6) 0.138 Uiso 1 d R .
H91 H 0.6643(7) 0.3312(12) 0.2106(6) 0.138 Uiso 1 d R .
C10 C 0.6569(9) 0.1793(13) 0.1917(9) 0.159(8) Uani 1 d . .
H10 H 0.7101(9) 0.1325(13) 0.2020(9) 0.191 Uiso 1 d R .
H101 H 0.6581(9) 0.2193(13) 0.1565(9) 0.191 Uiso 1 d R .
C11 C 0.5753(11) 0.1321(12) 0.1697(9) 0.161(8) Uani 1 d . .
H111 H 0.5872(11) 0.0660(12) 0.1937(9) 0.193 Uiso 1 d R .
H112 H 0.5550(11) 0.1086(12) 0.1299(9) 0.193 Uiso 1 d R .
C12 C 0.5140(8) 0.1901(9) 0.1820(7) 0.113(5) Uani 1 d . .
H12 H 0.4729(8) 0.2215(9) 0.1486(7) 0.135 Uiso 1 d R .
H121 H 0.4798(8) 0.1465(9) 0.2040(7) 0.135 Uiso 1 d R .
O7 O 0.5706(21) 0.3724(25) -0.0168(13) 0.361(15) Uiso 1 d D .
C13 C 0.6033(20) 0.4316(24) 0.0297(13) 0.257(14) Uiso 1 d D .
H13 H 0.5536(20) 0.4578(24) 0.0455(13) 0.308 Uiso 1 d R .
H131 H 0.6389(20) 0.4945(24) 0.0221(13) 0.308 Uiso 1 d R .
C14 C 0.6450(24) 0.3509(23) 0.0616(14) 0.282(16) Uiso 1 d D .
H14 H 0.6279(24) 0.3497(23) 0.0985(14) 0.339 Uiso 1 d R .
H141 H 0.7078(24) 0.3729(23) 0.0685(14) 0.339 Uiso 1 d R .
C15 C 0.6386(24) 0.2515(26) 0.0391(15) 0.295(16) Uiso 1 d D .
H15 H 0.6006(24) 0.2065(26) 0.0579(15) 0.354 Uiso 1 d R .
H151 H 0.6971(24) 0.2158(26) 0.0446(15) 0.354 Uiso 1 d R .
C16 C 0.6031(31) 0.2705(28) -0.0151(15) 0.377(26) Uiso 1 d D .
H16 H 0.6475(31) 0.2616(28) -0.0383(15) 0.452 Uiso 1 d R .
H161 H 0.5551(31) 0.2166(28) -0.0273(15) 0.452 Uiso 1 d R .
O8 O 0.4571(26) -0.1358(32) 0.1492(21) 0.457(22) Uiso 1 d D .
C17 C 0.4289(28) -0.1892(54) 0.1902(24) 0.500(44) Uiso 1 d D .
H17 H 0.4677(28) -0.1652(54) 0.2263(24) 0.600 Uiso 1 d R .
H171 H 0.4373(28) -0.2684(54) 0.1853(24) 0.600 Uiso 1 d R .
C18 C 0.3448(29) -0.1591(36) 0.1824(24) 0.387(25) Uiso 1 d D .
H18 H 0.3349(29) -0.1488(36) 0.2209(24) 0.464 Uiso 1 d R .
H181 H 0.3055(29) -0.2178(36) 0.1632(24) 0.464 Uiso 1 d R .
C19 C 0.3267(29) -0.0959(43) 0.1367(21) 0.408(32) Uiso 1 d D .
H19 H 0.3218(29) -0.0357(43) 0.1631(21) 0.490 Uiso 1 d R .
H191 H 0.2691(29) -0.1016(43) 0.1093(21) 0.490 Uiso 1 d R .
C20 C 0.4030(31) -0.0501(33) 0.1336(24) 0.425(33) Uiso 1 d D .
H20 H 0.3790(31) -0.0471(33) 0.0923(24) 0.510 Uiso 1 d R .
H201 H 0.4324(31) 0.0198(33) 0.1469(24) 0.510 Uiso 1 d R .

loop_
_atom_type_symbol
_atom_type_description
_atom_type_scat_dispersion_real
_atom_type_scat_dispersion_imag
_atom_type_scat_source
C C 0.0033 0.0016 'International Tables Vol C Tables 4.2.6.8 and 6.1.1.4'
H H 0.0000 0.0000 'International Tables Vol C Tables 4.2.6.8 and 6.1.1.4'
O O 0.0106 0.0060 'International Tables Vol C Tables 4.2.6.8 and 6.1.1.4'
Mg Mg 0.0486 0.0363 'International Tables Vol C Tables 4.2.6.8 and 6.1.1.4'
Cl Cl 0.1484 0.1585 'International Tables Vol C Tables 4.2.6.8 and 6.1.1.4'
Nb Nb -2.0727 0.6215 'International Tables Vol C Tables 4.2.6.8 and 6.1.1.4'

loop_
_geom_angle_atom_site_label_1
_geom_angle_atom_site_label_2
_geom_angle_atom_site_label_3
_geom_angle
_geom_angle_site_symmetry_1
_geom_angle_site_symmetry_3
_geom_angle_publ_flag
O1 Nb O3 179.1(3) . . ?
O1 Nb Cl4 97.8(2) . . ?
O3 Nb Cl4 82.3(2) . . ?
O1 Nb Cl2 97.3(2) . . ?
O3 Nb Cl2 82.6(2) . . ?
Cl4 Nb Cl2 164.90(12) . . ?
O1 Nb Cl1 96.7(2) . . ?
O3 Nb Cl1 82.4(2) . . ?
Cl4 Nb Cl1 88.94(12) . . ?
Cl2 Nb Cl1 89.53(13) . . ?
O1 Nb Cl3 98.1(2) . . ?
O3 Nb Cl3 82.9(2) . . ?
Cl4 Nb Cl3 88.79(12) . . ?
Cl2 Nb Cl3 88.88(11) . . ?
Cl1 Nb Cl3 165.25(12) . . ?
O5 Mg O5 90.0(4) . 2_655 ?
O5 Mg O6 179.8(3) . 2_655 ?
O5 Mg O6 89.9(3) 2_655 2_655 ?
O5 Mg O6 89.9(3) . . ?
O5 Mg O6 179.8(3) 2_655 . ?
O6 Mg O6 90.3(4) 2_655 . ?
O5 Mg O1 89.9(3) . 2_655 ?
O5 Mg O1 90.8(3) 2_655 2_655 ?
O6 Mg O1 89.9(3) 2_655 2_655 ?
O6 Mg O1 89.4(3) . 2_655 ?
O5 Mg O1 90.8(3) . . ?
O5 Mg O1 89.9(3) 2_655 . ?
O6 Mg O1 89.4(3) 2_655 . ?
O6 Mg O1 89.9(3) . . ?
O1 Mg O1 179.0(4) 2_655 . ?
Nb O1 Mg 178.7(4) . . ?
C4 O3 C1 106.6(13) . . ?
C4 O3 Nb 125.5(9) . . ?
C1 O3 Nb 127.5(11) . . ?
C8 O5 C5 108.7(8) . . ?
C8 O5 Mg 126.0(7) . . ?
C5 O5 Mg 125.2(6) . . ?
C9 O6 C12 107.9(8) . . ?
C9 O6 Mg 126.4(6) . . ?
C12 O6 Mg 125.7(7) . . ?
C2 C1 O3 102.2(14) . . ?
C2 C1 H1 109.4(16) . . ?
O3 C1 H1 113.0(13) . . ?
C2 C1 H11 113.6(18) . . ?
O3 C1 H11 108.9(13) . . ?
H1 C1 H11 109.7 . . ?
C3 C2 C1 103.4(18) . . ?
C3 C2 H2 115.7(18) . . ?
C1 C2 H2 112.5(18) . . ?
C3 C2 H21 106.5(16) . . ?
C1 C2 H21 110.1(14) . . ?
H2 C2 H21 108.5 . . ?
C4 C3 C2 109.9(16) . . ?
C4 C3 H3 107.7(16) . . ?
C2 C3 H3 105.2(17) . . ?
C4 C3 H31 110.3(15) . . ?
C2 C3 H31 114.9(18) . . ?
H3 C3 H31 108.5 . . ?
C3 C4 O3 102.8(11) . . ?
C3 C4 H4 110.5(16) . . ?
O3 C4 H4 110.8(13) . . ?
C3 C4 H41 113.6(16) . . ?
O3 C4 H41 110.1(12) . . ?
H4 C4 H41 108.9 . . ?
O5 C5 C6 109.6(11) . . ?
O5 C5 H5 111.1(7) . . ?
C6 C5 H5 104.6(10) . . ?
O5 C5 H51 108.8(7) . . ?
C6 C5 H51 113.9(10) . . ?
H5 C5 H51 108.8 . . ?
C5 C6 C7 100.9(14) . . ?
C5 C6 H6 117.1(8) . . ?
C7 C6 H6 122.8(9) . . ?
C5 C6 H61 106.5(10) . . ?
C7 C6 H61 97.1(11) . . ?
H6 C6 H61 109.8 . . ?
C8 C7 C6 107.4(13) . . ?
C8 C7 H7 97.7(11) . . ?
C6 C7 H7 97.6(11) . . ?
C8 C7 H71 118.3(9) . . ?
C6 C7 H71 121.0(9) . . ?
H7 C7 H71 110.4 . . ?
C7 C8 O5 109.4(12) . . ?
C7 C8 H8 96.7(11) . . ?
O5 C8 H8 107.3(7) . . ?
C7 C8 H81 123.6(10) . . ?
O5 C8 H81 109.8(6) . . ?
H8 C8 H81 108.4 . . ?
C10 C9 O6 113.0(11) . . ?
C10 C9 H9 92.0(13) . . ?
O6 C9 H9 112.0(8) . . ?
C10 C9 H91 120.0(11) . . ?
O6 C9 H91 109.6(7) . . ?
H9 C9 H91 109.0 . . ?
C9 C10 C11 103.8(12) . . ?
C9 C10 H10 127.7(11) . . ?
C11 C10 H10 119.6(9) . . ?
C9 C10 H101 94.8(13) . . ?
C11 C10 H101 93.8(13) . . ?
H10 C10 H101 109.1 . . ?
C12 C11 C10 110.0(12) . . ?
C12 C11 H111 111.5(13) . . ?
C10 C11 H111 94.7(12) . . ?
C12 C11 H112 107.4(11) . . ?
C10 C11 H112 124.2(11) . . ?
H111 C11 H112 108.3 . . ?
C11 C12 O6 105.1(11) . . ?
C11 C12 H12 113.7(12) . . ?
O6 C12 H12 109.6(7) . . ?
C11 C12 H121 110.2(12) . . ?
O6 C12 H121 109.1(8) . . ?
H12 C12 H121 109.1 . . ?
C13 O7 C16 113.9(34) . . ?
C14 C13 O7 97.6(31) . . ?
C14 C13 H13 109.7(22) . . ?
O7 C13 H13 108.6(20) . . ?
C14 C13 H131 117.9(23) . . ?
O7 C13 H131 112.6(21) . . ?
H13 C13 H131 109.7 . . ?
C13 C14 C15 117.5(35) . . ?
C13 C14 H14 110.0(21) . . ?
C15 C14 H14 110.3(25) . . ?
C13 C14 H141 103.3(23) . . ?
C15 C14 H141 107.4(24) . . ?
H14 C14 H141 107.8 . . ?
C16 C15 C14 102.8(36) . . ?
C16 C15 H15 113.3(31) . . ?
C14 C15 H15 108.6(25) . . ?
C16 C15 H151 112.0(27) . . ?
C14 C15 H151 111.5(23) . . ?
H15 C15 H151 108.5 . . ?
C15 C16 O7 105.3(35) . . ?
C15 C16 H16 111.0(29) . . ?
O7 C16 H16 112.8(26) . . ?
C15 C16 H161 107.3(29) . . ?
O7 C16 H161 111.0(27) . . ?
H16 C16 H161 109.3 . . ?
C20 O8 C17 107.6(45) . . ?
C18 C17 O8 103.4(47) . . ?
C18 C17 H17 115.3(44) . . ?
O8 C17 H17 106.0(34) . . ?
C18 C17 H171 114.0(42) . . ?
O8 C17 H171 108.3(40) . . ?
H17 C17 H171 109.2 . . ?
C17 C18 C19 107.4(50) . . ?
C17 C18 H18 104.9(41) . . ?
C19 C18 H18 131.7(36) . . ?
C17 C18 H181 110.4(44) . . ?
C19 C18 H181 92.2(36) . . ?
H18 C18 H181 109.0 . . ?
C20 C19 C18 105.6(44) . . ?
C20 C19 H19 85.5(37) . . ?
C18 C19 H19 85.8(38) . . ?
C20 C19 H191 132.4(33) . . ?
C18 C19 H191 120.7(31) . . ?
H19 C19 H191 107.4 . . ?
C19 C20 O8 99.4(39) . . ?
C19 C20 H20 86.3(34) . . ?
O8 C20 H20 112.6(32) . . ?
C19 C20 H201 134.3(36) . . ?
O8 C20 H201 111.8(28) . . ?
H20 C20 H201 109.8 . . ?

loop_
_geom_bond_atom_site_label_1
_geom_bond_atom_site_label_2
_geom_bond_distance
_geom_bond_site_symmetry_2
_geom_bond_publ_flag
Nb O1 1.709(6) . ?
Nb O3 2.348(8) . ?
Nb Cl4 2.364(3) . ?
Nb Cl2 2.364(3) . ?
Nb Cl1 2.366(3) . ?
Nb Cl3 2.382(3) . ?
Mg O5 2.065(7) . ?
Mg O5 2.065(7) 2_655 ?
Mg O6 2.080(7) 2_655 ?
Mg O6 2.080(7) . ?
Mg O1 2.123(6) 2_655 ?
Mg O1 2.123(6) . ?
O3 C4 1.465(2) . ?
O3 C1 1.466(2) . ?
O5 C8 1.450(13) . ?
O5 C5 1.480(15) . ?
O6 C9 1.416(12) . ?
O6 C12 1.436(13) . ?
C1 C2 1.450(2) . ?
C1 H1 1.08 . ?
C1 H11 1.08 . ?
C2 C3 1.449(2) . ?
C2 H2 1.08 . ?
C2 H21 1.08 . ?
C3 C4 1.449(2) . ?
C3 H3 1.08 . ?
C3 H31 1.08 . ?
C4 H4 1.08 . ?
C4 H41 1.08 . ?
C5 C6 1.50(2) . ?
C5 H5 1.08 . ?
C5 H51 1.08 . ?
C6 C7 1.61(2) . ?
C6 H6 1.08 . ?
C6 H61 1.08 . ?
C7 C8 1.45(2) . ?
C7 H7 1.08 . ?
C7 H71 1.08 . ?
C8 H8 1.08 . ?
C8 H81 1.08 . ?
C9 C10 1.33(2) . ?
C9 H9 1.08 . ?
C9 H91 1.08 . ?
C10 C11 1.51(2) . ?
C10 H10 1.08 . ?
C10 H101 1.08 . ?
C11 C12 1.39(2) . ?
C11 H111 1.08 . ?
C11 H112 1.08 . ?
C12 H12 1.08 . ?
C12 H121 1.08 . ?
O7 C13 1.466(2) . ?
O7 C16 1.466(2) . ?
C13 C14 1.450(2) . ?
C13 H13 1.08 . ?
C13 H131 1.08 . ?
C14 C15 1.450(2) . ?
C14 H14 1.08 . ?
C14 H141 1.08 . ?
C15 C16 1.450(2) . ?
C15 H15 1.08 . ?
C15 H151 1.08 . ?
C16 H16 1.08 . ?
C16 H161 1.08 . ?
O8 C20 1.466(2) . ?
O8 C17 1.466(2) . ?
C17 C18 1.450(2) . ?
C17 H17 1.08 . ?
C17 H171 1.08 . ?
C18 C19 1.450(2) . ?
C18 H18 1.08 . ?
C18 H181 1.08 . ?
C19 C20 1.450(2) . ?
C19 H19 1.08 . ?
C19 H191 1.08 . ?
C20 H20 1.08 . ?
C20 H201 1.08 . ?
